data_7032795
loop_
_publ_author_name
'Deb, Tapash'
'Anderson, Caitlin M.'
'Chattopadhyay, Swarup'
'Ma, Huaibo'
'Young, Victor G.'
'Jensen, Michael P.'

_publ_section_title
;
 Steric and electronic effects on arylthiolate coordination in the
 pseudotetrahedral complexes [(Tp(Ph,Me))Ni-SAr] (Tp(Ph,Me) =
 hydrotris{3-phenyl-5-methyl-1-pyrazolyl}borate).
;
_journal_issue 46
_journal_name_full 'Dalton transactions (Cambridge, England : 2003)'
_journal_page_first 17489
_journal_page_last 17499
_journal_paper_doi 10.1039/c4dt02726d
_journal_volume 43
_journal_year 2014
_chemical_formula_moiety 'C47 H54 B N7 Ni S, C2 H3 N'
_chemical_formula_sum 'C49 H57 B N8 Ni S'
_chemical_formula_weight 859.61
_chemical_name_common 08171a
_chemical_name_systematic
; 
 ? 
;
_space_group_IT_number 2
_symmetry_cell_setting triclinic
_symmetry_space_group_name_Hall '-P 1'
_symmetry_space_group_name_H-M 'P -1'
_atom_sites_solution_hydrogens geom
_atom_sites_solution_primary direct
_atom_sites_solution_secondary difmap
_audit_creation_method SHELXL-97
_cell_angle_alpha 98.0180(10)
_cell_angle_beta 95.8920(10)
_cell_angle_gamma 111.3180(10)
_cell_formula_units_Z 2
_cell_length_a 11.2024(12)
_cell_length_b 11.8429(13)
_cell_length_c 19.114(2)
_cell_measurement_reflns_used 2702
_cell_measurement_temperature 123(2)
_cell_measurement_theta_max 27.30
_cell_measurement_theta_min 2.35
_cell_volume 2306.7(4)
_computing_cell_refinement 'Bruker SMART'
_computing_data_collection 'Bruker SMART'
_computing_data_reduction 'Bruker SAINT'
_computing_molecular_graphics 'Bruker SHELXTL'
_computing_publication_material 'Bruker SHELXTL'
_computing_structure_refinement 'Bruker SHELXTL'
_computing_structure_solution SIR-92
_diffrn_ambient_temperature 123(2)
_diffrn_measured_fraction_theta_full 0.996
_diffrn_measured_fraction_theta_max 0.996
_diffrn_measurement_device_type 'CCD area detector'
_diffrn_measurement_method 'phi and omega scans'
_diffrn_radiation_monochromator graphite
_diffrn_radiation_source 'sealed tube'
_diffrn_radiation_type MoK\a
_diffrn_radiation_wavelength 0.71073
_diffrn_reflns_av_R_equivalents 0.0339
_diffrn_reflns_av_sigmaI/netI 0.0354
_diffrn_reflns_limit_h_max 13
_diffrn_reflns_limit_h_min -13
_diffrn_reflns_limit_k_max 14
_diffrn_reflns_limit_k_min -14
_diffrn_reflns_limit_l_max 23
_diffrn_reflns_limit_l_min 0
_diffrn_reflns_number 27102
_diffrn_reflns_theta_full 26.37
_diffrn_reflns_theta_max 26.37
_diffrn_reflns_theta_min 1.88
_exptl_absorpt_coefficient_mu 0.508
_exptl_absorpt_correction_T_max 0.8624
_exptl_absorpt_correction_T_min 0.8225
_exptl_absorpt_correction_type multi-scan
_exptl_absorpt_process_details 'SADABS (Sheldrick, 2004)'
_exptl_crystal_colour Red
_exptl_crystal_density_diffrn 1.238
_exptl_crystal_density_method 'not measured'
_exptl_crystal_description Block
_exptl_crystal_F_000 912
_exptl_crystal_size_max 0.40
_exptl_crystal_size_mid 0.35
_exptl_crystal_size_min 0.30
_refine_diff_density_max 0.410
_refine_diff_density_min -0.253
_refine_diff_density_rms 0.052
_refine_ls_extinction_method none
_refine_ls_goodness_of_fit_ref 1.038
_refine_ls_hydrogen_treatment constr
_refine_ls_matrix_type full
_refine_ls_number_parameters 552
_refine_ls_number_reflns 9396
_refine_ls_number_restraints 0
_refine_ls_restrained_S_all 1.038
_refine_ls_R_factor_all 0.0471
_refine_ls_R_factor_gt 0.0333
_refine_ls_shift/su_max 0.002
_refine_ls_shift/su_mean 0.000
_refine_ls_structure_factor_coef Fsqd
_refine_ls_weighting_details 'calc w=1/[\s^2^(Fo^2^)+(0.0314P)^2^+1.4777P] where P=(Fo^2^+2Fc^2^)/3'
_refine_ls_weighting_scheme calc
_refine_ls_wR_factor_gt 0.0772
_refine_ls_wR_factor_ref 0.0850
_reflns_number_gt 7750
_reflns_number_total 9396
_reflns_threshold_expression >2sigma(I)
_cod_data_source_file c4dt02726d2.cif
_cod_data_source_block 08171a
_cod_depositor_comments
;
The following automatic conversions were performed:

'_symmetry_cell_setting' value 'Triclinic' changed to 'triclinic'
according to
/usr/data/users/saulius/crontab/automatic-downloads/rss-feeds/RSC/lib/dictionaries/cif_core.dic
dictionary named 'cif_core.dic' version 2.4.2 from
2011-04-26.

'_exptl_absorpt_correction_type' value 'Multi-scan'
changed to 'multi-scan' according to
/usr/data/users/saulius/crontab/automatic-downloads/rss-feeds/RSC/lib/dictionaries/cif_core.dic
dictionary named 'cif_core.dic' version 2.4.2 from 2011-04-26.

Automatic conversion script
Id: cif_fix_values 2827 2014-09-09 07:05:25Z andrius 

 Adding full bibliography for 7032793--7032795.cif.
;
_cod_original_sg_symbol_H-M P-1
_cod_database_code 7032795

loop_
_symmetry_equiv_pos_as_xyz
'x, y, z'
'-x, -y, -z'

loop_
_atom_site_label
_atom_site_type_symbol
_atom_site_fract_x
_atom_site_fract_y
_atom_site_fract_z
_atom_site_U_iso_or_equiv
_atom_site_adp_type
_atom_site_occupancy
_atom_site_symmetry_multiplicity
_atom_site_calc_flag
_atom_site_refinement_flags
Ni1 Ni 0.40496(2) 0.718318(19) 0.671834(11) 0.01433(6) Uani 1 1 d .
B1 B 0.61095(19) 0.59506(18) 0.65649(10) 0.0171(4) Uani 1 1 d .
H1A H 0.6620 0.5335 0.6381 0.020 Uiso 1 1 calc R
N1 N 0.57656(13) 0.65089(13) 0.59287(8) 0.0164(3) Uani 1 1 d .
N2 N 0.47887(14) 0.69568(13) 0.58932(7) 0.0161(3) Uani 1 1 d .
C1 C 0.73182(18) 0.61233(18) 0.51624(10) 0.0241(4) Uani 1 1 d .
H1B H 0.8089 0.6585 0.5528 0.036 Uiso 1 1 calc R
H1C H 0.7532 0.6260 0.4689 0.036 Uiso 1 1 calc R
H1D H 0.7030 0.5241 0.5174 0.036 Uiso 1 1 calc R
C2 C 0.62544(17) 0.65575(16) 0.53081(9) 0.0187(4) Uani 1 1 d .
C3 C 0.55977(17) 0.70413(16) 0.48699(9) 0.0193(4) Uani 1 1 d .
H3A H 0.5745 0.7196 0.4405 0.023 Uiso 1 1 calc R
C4 C 0.46686(17) 0.72613(16) 0.52435(9) 0.0174(4) Uani 1 1 d .
C5 C 0.36124(17) 0.76195(16) 0.49563(9) 0.0187(4) Uani 1 1 d .
C6 C 0.3854(2) 0.84925(18) 0.45163(10) 0.0272(4) Uani 1 1 d .
H6A H 0.4711 0.8897 0.4427 0.033 Uiso 1 1 calc R
C7 C 0.2846(2) 0.8773(2) 0.42082(12) 0.0362(5) Uani 1 1 d .
H7A H 0.3018 0.9372 0.3909 0.043 Uiso 1 1 calc R
C8 C 0.1597(2) 0.8193(2) 0.43315(11) 0.0349(5) Uani 1 1 d .
H8A H 0.0913 0.8394 0.4120 0.042 Uiso 1 1 calc R
C9 C 0.13427(19) 0.73146(19) 0.47655(10) 0.0277(4) Uani 1 1 d .
H9A H 0.0482 0.6906 0.4849 0.033 Uiso 1 1 calc R
C10 C 0.23463(18) 0.70352(17) 0.50764(10) 0.0221(4) Uani 1 1 d .
H10A H 0.2170 0.6437 0.5376 0.027 Uiso 1 1 calc R
N3 N 0.48348(13) 0.51556(13) 0.68039(7) 0.0158(3) Uani 1 1 d .
N4 N 0.37988(13) 0.55152(13) 0.68227(7) 0.0156(3) Uani 1 1 d .
C11 C 0.54700(18) 0.34276(17) 0.71060(10) 0.0232(4) Uani 1 1 d .
H11A H 0.5874 0.3407 0.6676 0.035 Uiso 1 1 calc R
H11B H 0.5000 0.2582 0.7171 0.035 Uiso 1 1 calc R
H11C H 0.6145 0.3879 0.7525 0.035 Uiso 1 1 calc R
C12 C 0.45422(17) 0.40608(16) 0.70245(9) 0.0181(4) Uani 1 1 d .
C13 C 0.32937(17) 0.36992(16) 0.71744(9) 0.0201(4) Uani 1 1 d .
H13A H 0.2824 0.2965 0.7336 0.024 Uiso 1 1 calc R
C14 C 0.28580(17) 0.46228(16) 0.70426(9) 0.0180(4) Uani 1 1 d .
C15 C 0.15811(17) 0.46797(16) 0.71265(10) 0.0201(4) Uani 1 1 d .
C16 C 0.08972(18) 0.50442(17) 0.66162(10) 0.0248(4) Uani 1 1 d .
H16A H 0.1233 0.5232 0.6192 0.030 Uiso 1 1 calc R
C17 C -0.02728(19) 0.51358(18) 0.67223(12) 0.0313(5) Uani 1 1 d .
H17A H -0.0729 0.5392 0.6371 0.038 Uiso 1 1 calc R
C18 C -0.0778(2) 0.4858(2) 0.73331(13) 0.0362(5) Uani 1 1 d .
H18A H -0.1575 0.4932 0.7406 0.043 Uiso 1 1 calc R
C19 C -0.0121(2) 0.4472(2) 0.78374(14) 0.0420(6) Uani 1 1 d .
H19A H -0.0471 0.4271 0.8257 0.050 Uiso 1 1 calc R
C20 C 0.1054(2) 0.4374(2) 0.77351(12) 0.0320(5) Uani 1 1 d .
H20A H 0.1496 0.4098 0.8082 0.038 Uiso 1 1 calc R
N5 N 0.70101(14) 0.69520(13) 0.72119(8) 0.0173(3) Uani 1 1 d .
N6 N 0.72555(14) 0.64834(14) 0.78018(8) 0.0195(3) Uani 1 1 d .
C21 C 0.78462(18) 0.89442(17) 0.67391(11) 0.0249(4) Uani 1 1 d .
H21A H 0.6976 0.8940 0.6607 0.037 Uiso 1 1 calc R
H21B H 0.8123 0.8614 0.6314 0.037 Uiso 1 1 calc R
H21C H 0.8458 0.9792 0.6935 0.037 Uiso 1 1 calc R
C22 C 0.78191(17) 0.81602(16) 0.72921(10) 0.0199(4) Uani 1 1 d .
C23 C 0.85853(17) 0.84842(17) 0.79561(10) 0.0225(4) Uani 1 1 d .
H23A H 0.9235 0.9270 0.8169 0.027 Uiso 1 1 calc R
C24 C 0.82081(17) 0.74146(17) 0.82531(9) 0.0210(4) Uani 1 1 d .
C25 C 0.87197(18) 0.72146(19) 0.89464(10) 0.0250(4) Uani 1 1 d .
C26 C 0.96654(19) 0.8196(2) 0.94389(11) 0.0339(5) Uani 1 1 d .
H26A H 0.9968 0.9001 0.9329 0.041 Uiso 1 1 calc R
C27 C 1.0166(2) 0.8007(3) 1.00861(12) 0.0466(6) Uani 1 1 d .
H27A H 1.0815 0.8680 1.0414 0.056 Uiso 1 1 calc R
C28 C 0.9729(2) 0.6851(3) 1.02570(12) 0.0495(7) Uani 1 1 d .
H28A H 1.0074 0.6729 1.0703 0.059 Uiso 1 1 calc R
C29 C 0.8789(2) 0.5866(3) 0.97808(12) 0.0435(6) Uani 1 1 d .
H29A H 0.8486 0.5067 0.9898 0.052 Uiso 1 1 calc R
C30 C 0.8288(2) 0.6051(2) 0.91282(11) 0.0319(5) Uani 1 1 d .
H30A H 0.7641 0.5373 0.8802 0.038 Uiso 1 1 calc R
S1 S 0.45766(4) 0.91166(4) 0.66052(2) 0.01720(10) Uani 1 1 d .
C31 C 0.40717(16) 0.99448(15) 0.72849(9) 0.0162(3) Uani 1 1 d .
C32 C 0.28895(17) 1.01084(15) 0.71387(9) 0.0173(3) Uani 1 1 d .
C33 C 0.25148(17) 1.07548(16) 0.76852(10) 0.0196(4) Uani 1 1 d .
H33A H 0.1702 1.0834 0.7596 0.024 Uiso 1 1 calc R
C34 C 0.32876(18) 1.12862(17) 0.83544(10) 0.0215(4) Uani 1 1 d .
C35 C 0.44645(18) 1.11391(17) 0.84788(10) 0.0217(4) Uani 1 1 d .
H35A H 0.5014 1.1516 0.8929 0.026 Uiso 1 1 calc R
C36 C 0.48644(17) 1.04594(16) 0.79673(9) 0.0191(4) Uani 1 1 d .
C37 C 0.19887(17) 0.95554(16) 0.64225(10) 0.0208(4) Uani 1 1 d .
H37A H 0.2499 0.9323 0.6069 0.025 Uiso 1 1 calc R
C38 C 0.1464(2) 1.04556(19) 0.61313(11) 0.0332(5) Uani 1 1 d .
H38A H 0.2191 1.1218 0.6112 0.050 Uiso 1 1 calc R
H38B H 0.0898 1.0647 0.6447 0.050 Uiso 1 1 calc R
H38C H 0.0966 1.0078 0.5649 0.050 Uiso 1 1 calc R
C39 C 0.08747(19) 0.83740(18) 0.64835(11) 0.0295(4) Uani 1 1 d .
H39A H 0.1225 0.7764 0.6602 0.044 Uiso 1 1 calc R
H39B H 0.0277 0.8040 0.6026 0.044 Uiso 1 1 calc R
H39C H 0.0408 0.8560 0.6861 0.044 Uiso 1 1 calc R
C40 C 0.2866(2) 1.19923(19) 0.89392(10) 0.0302(5) Uani 1 1 d .
H40A H 0.1975 1.1939 0.8755 0.036 Uiso 1 1 calc R
C41 C 0.3764(3) 1.3355(2) 0.91246(12) 0.0410(6) Uani 1 1 d .
H41A H 0.3799 1.3711 0.8690 0.061 Uiso 1 1 calc R
H41B H 0.4639 1.3434 0.9324 0.061 Uiso 1 1 calc R
H41C H 0.3432 1.3794 0.9478 0.061 Uiso 1 1 calc R
C42 C 0.2791(2) 1.1413(2) 0.96089(11) 0.0358(5) Uani 1 1 d .
H42A H 0.2493 1.1869 0.9973 0.054 Uiso 1 1 calc R
H42B H 0.3653 1.1447 0.9798 0.054 Uiso 1 1 calc R
H42C H 0.2178 1.0550 0.9484 0.054 Uiso 1 1 calc R
C43 C 0.61346(18) 1.03000(17) 0.81559(10) 0.0236(4) Uani 1 1 d .
H43A H 0.6109 0.9569 0.7813 0.028 Uiso 1 1 calc R
C44 C 0.6331(2) 1.0044(2) 0.89151(11) 0.0323(5) Uani 1 1 d .
H44A H 0.7058 0.9773 0.8974 0.048 Uiso 1 1 calc R
H44B H 0.5539 0.9396 0.8991 0.048 Uiso 1 1 calc R
H44C H 0.6523 1.0800 0.9266 0.048 Uiso 1 1 calc R
C45 C 0.72782(19) 1.1422(2) 0.80540(12) 0.0357(5) Uani 1 1 d .
H45A H 0.7159 1.1539 0.7558 0.054 Uiso 1 1 calc R
H45B H 0.8087 1.1290 0.8159 0.054 Uiso 1 1 calc R
H45C H 0.7323 1.2158 0.8380 0.054 Uiso 1 1 calc R
N7 N 0.32749(14) 0.74273(13) 0.75040(8) 0.0183(3) Uani 1 1 d .
C46 C 0.26870(18) 0.76144(16) 0.79244(10) 0.0216(4) Uani 1 1 d .
C47 C 0.1900(2) 0.7876(2) 0.84403(11) 0.0327(5) Uani 1 1 d .
H47A H 0.1034 0.7727 0.8188 0.049 Uiso 1 1 calc R
H47B H 0.2318 0.8740 0.8687 0.049 Uiso 1 1 calc R
H47C H 0.1819 0.7335 0.8792 0.049 Uiso 1 1 calc R
N8 N 0.3457(2) 0.6765(2) 0.95405(12) 0.0538(6) Uani 1 1 d .
C48 C 0.4166(2) 0.6629(2) 0.91846(12) 0.0365(5) Uani 1 1 d .
C49 C 0.5095(2) 0.6469(2) 0.87378(12) 0.0357(5) Uani 1 1 d .
H49A H 0.5687 0.6178 0.9002 0.054 Uiso 1 1 calc R
H49B H 0.5594 0.7260 0.8611 0.054 Uiso 1 1 calc R
H49C H 0.4626 0.5861 0.8300 0.054 Uiso 1 1 calc R

loop_
_atom_site_aniso_label
_atom_site_aniso_U_11
_atom_site_aniso_U_22
_atom_site_aniso_U_33
_atom_site_aniso_U_23
_atom_site_aniso_U_13
_atom_site_aniso_U_12
Ni1 0.01589(12) 0.01481(11) 0.01412(11) 0.00286(8) 0.00383(8) 0.00763(9)
B1 0.0165(9) 0.0201(10) 0.0166(9) 0.0045(8) 0.0019(8) 0.0092(8)
N1 0.0153(7) 0.0190(7) 0.0174(7) 0.0030(6) 0.0034(6) 0.0094(6)
N2 0.0163(7) 0.0175(7) 0.0167(7) 0.0034(6) 0.0025(6) 0.0091(6)
C1 0.0232(10) 0.0301(10) 0.0229(9) 0.0035(8) 0.0078(8) 0.0141(8)
C2 0.0173(9) 0.0195(9) 0.0184(9) 0.0006(7) 0.0037(7) 0.0071(7)
C3 0.0216(9) 0.0236(9) 0.0138(8) 0.0033(7) 0.0044(7) 0.0096(8)
C4 0.0188(9) 0.0172(8) 0.0154(8) 0.0032(7) 0.0018(7) 0.0063(7)
C5 0.0232(9) 0.0201(9) 0.0139(8) 0.0006(7) 0.0011(7) 0.0112(7)
C6 0.0309(11) 0.0289(10) 0.0251(10) 0.0093(8) 0.0048(8) 0.0139(9)
C7 0.0416(13) 0.0411(13) 0.0356(12) 0.0212(10) 0.0047(10) 0.0226(11)
C8 0.0352(12) 0.0450(13) 0.0330(11) 0.0084(10) -0.0021(9) 0.0270(10)
C9 0.0216(10) 0.0330(11) 0.0269(10) -0.0009(8) -0.0005(8) 0.0120(8)
C10 0.0240(10) 0.0236(9) 0.0191(9) 0.0039(7) 0.0011(7) 0.0101(8)
N3 0.0164(7) 0.0167(7) 0.0157(7) 0.0024(6) 0.0013(6) 0.0087(6)
N4 0.0151(7) 0.0175(7) 0.0151(7) 0.0015(6) 0.0016(6) 0.0080(6)
C11 0.0245(10) 0.0217(9) 0.0272(10) 0.0071(8) 0.0028(8) 0.0128(8)
C12 0.0216(9) 0.0159(8) 0.0158(8) 0.0012(7) 0.0003(7) 0.0074(7)
C13 0.0226(9) 0.0172(9) 0.0202(9) 0.0050(7) 0.0028(7) 0.0070(7)
C14 0.0184(9) 0.0173(9) 0.0168(8) 0.0024(7) 0.0014(7) 0.0057(7)
C15 0.0162(9) 0.0149(8) 0.0273(10) 0.0032(7) 0.0038(7) 0.0040(7)
C16 0.0201(9) 0.0246(10) 0.0273(10) 0.0040(8) 0.0016(8) 0.0066(8)
C17 0.0198(10) 0.0270(10) 0.0448(13) 0.0061(9) -0.0019(9) 0.0086(8)
C18 0.0205(10) 0.0319(12) 0.0582(15) 0.0092(10) 0.0112(10) 0.0108(9)
C19 0.0351(12) 0.0518(15) 0.0523(15) 0.0260(12) 0.0268(11) 0.0210(11)
C20 0.0275(11) 0.0371(12) 0.0395(12) 0.0191(10) 0.0125(9) 0.0156(9)
N5 0.0164(7) 0.0202(8) 0.0179(7) 0.0055(6) 0.0035(6) 0.0090(6)
N6 0.0187(7) 0.0238(8) 0.0182(7) 0.0055(6) 0.0022(6) 0.0104(6)
C21 0.0198(9) 0.0222(10) 0.0331(11) 0.0079(8) 0.0031(8) 0.0078(8)
C22 0.0159(8) 0.0208(9) 0.0251(9) 0.0046(7) 0.0063(7) 0.0088(7)
C23 0.0171(9) 0.0219(9) 0.0252(10) 0.0002(8) 0.0019(7) 0.0058(7)
C24 0.0164(9) 0.0290(10) 0.0190(9) 0.0018(7) 0.0035(7) 0.0110(8)
C25 0.0187(9) 0.0414(12) 0.0178(9) 0.0034(8) 0.0040(7) 0.0155(9)
C26 0.0218(10) 0.0504(14) 0.0233(10) 0.0006(9) 0.0021(8) 0.0093(10)
C27 0.0256(12) 0.0788(19) 0.0247(11) 0.0023(12) -0.0027(9) 0.0121(12)
C28 0.0379(13) 0.091(2) 0.0232(11) 0.0153(12) -0.0015(10) 0.0296(14)
C29 0.0474(14) 0.0653(17) 0.0312(12) 0.0198(12) 0.0089(11) 0.0326(13)
C30 0.0317(11) 0.0454(13) 0.0231(10) 0.0087(9) 0.0037(8) 0.0196(10)
S1 0.0199(2) 0.0161(2) 0.0174(2) 0.00344(16) 0.00553(17) 0.00827(17)
C31 0.0190(9) 0.0118(8) 0.0176(8) 0.0028(6) 0.0047(7) 0.0054(7)
C32 0.0186(9) 0.0134(8) 0.0190(9) 0.0039(7) 0.0026(7) 0.0048(7)
C33 0.0202(9) 0.0181(9) 0.0236(9) 0.0048(7) 0.0037(7) 0.0106(7)
C34 0.0262(10) 0.0197(9) 0.0197(9) 0.0022(7) 0.0037(7) 0.0106(8)
C35 0.0252(10) 0.0210(9) 0.0172(9) 0.0009(7) 0.0008(7) 0.0086(8)
C36 0.0192(9) 0.0162(9) 0.0208(9) 0.0043(7) 0.0021(7) 0.0055(7)
C37 0.0201(9) 0.0227(9) 0.0200(9) 0.0001(7) -0.0006(7) 0.0112(8)
C38 0.0416(12) 0.0322(11) 0.0261(11) 0.0033(9) -0.0074(9) 0.0187(10)
C39 0.0231(10) 0.0283(11) 0.0300(11) -0.0009(8) -0.0023(8) 0.0059(8)
C40 0.0343(11) 0.0376(12) 0.0226(10) -0.0042(9) 0.0017(8) 0.0226(10)
C41 0.0693(17) 0.0329(12) 0.0270(11) -0.0011(9) 0.0056(11) 0.0301(12)
C42 0.0376(12) 0.0409(13) 0.0272(11) -0.0018(9) 0.0122(9) 0.0144(10)
C43 0.0226(9) 0.0252(10) 0.0226(9) -0.0004(8) -0.0009(7) 0.0117(8)
C44 0.0282(11) 0.0401(12) 0.0313(11) 0.0098(9) -0.0016(9) 0.0169(9)
C45 0.0214(10) 0.0423(13) 0.0425(13) 0.0122(10) 0.0056(9) 0.0096(9)
N7 0.0203(8) 0.0151(7) 0.0201(8) 0.0047(6) 0.0048(6) 0.0065(6)
C46 0.0243(9) 0.0188(9) 0.0240(10) 0.0070(7) 0.0069(8) 0.0091(8)
C47 0.0384(12) 0.0362(12) 0.0349(12) 0.0110(9) 0.0222(10) 0.0219(10)
N8 0.0480(13) 0.0790(17) 0.0486(13) 0.0219(12) 0.0173(11) 0.0348(12)
C48 0.0318(12) 0.0418(13) 0.0358(12) 0.0094(10) 0.0010(10) 0.0146(10)
C49 0.0346(12) 0.0385(12) 0.0329(12) 0.0014(9) 0.0039(9) 0.0152(10)

loop_
_atom_type_symbol
_atom_type_description
_atom_type_scat_dispersion_real
_atom_type_scat_dispersion_imag
_atom_type_scat_source
C C 0.0033 0.0016 'International Tables Vol C Tables 4.2.6.8 and 6.1.1.4'
H H 0.0000 0.0000 'International Tables Vol C Tables 4.2.6.8 and 6.1.1.4'
B B 0.0013 0.0007 'International Tables Vol C Tables 4.2.6.8 and 6.1.1.4'
N N 0.0061 0.0033 'International Tables Vol C Tables 4.2.6.8 and 6.1.1.4'
S S 0.1246 0.1234 'International Tables Vol C Tables 4.2.6.8 and 6.1.1.4'
Ni Ni 0.3393 1.1124 'International Tables Vol C Tables 4.2.6.8 and 6.1.1.4'

loop_
_geom_angle_atom_site_label_1
_geom_angle_atom_site_label_2
_geom_angle_atom_site_label_3
_geom_angle
N7 Ni1 N2 177.46(6)
N7 Ni1 N4 92.48(6)
N2 Ni1 N4 89.06(6)
N7 Ni1 S1 91.35(5)
N2 Ni1 S1 87.32(4)
N4 Ni1 S1 173.29(4)
N1 B1 N3 108.98(14)
N1 B1 N5 112.64(14)
N3 B1 N5 109.61(14)
N1 B1 H1A 108.5
N3 B1 H1A 108.5
N5 B1 H1A 108.5
C2 N1 N2 109.10(14)
C2 N1 B1 127.97(14)
N2 N1 B1 122.72(14)
C4 N2 N1 107.12(13)
C4 N2 Ni1 133.38(12)
N1 N2 Ni1 119.11(11)
C2 C1 H1B 109.5
C2 C1 H1C 109.5
H1B C1 H1C 109.5
C2 C1 H1D 109.5
H1B C1 H1D 109.5
H1C C1 H1D 109.5
N1 C2 C3 108.28(15)
N1 C2 C1 123.14(16)
C3 C2 C1 128.58(16)
C2 C3 C4 106.35(15)
C2 C3 H3A 126.8
C4 C3 H3A 126.8
N2 C4 C3 109.10(15)
N2 C4 C5 124.00(15)
C3 C4 C5 126.50(15)
C6 C5 C10 118.81(17)
C6 C5 C4 119.96(16)
C10 C5 C4 121.07(16)
C7 C6 C5 120.12(19)
C7 C6 H6A 119.9
C5 C6 H6A 119.9
C8 C7 C6 120.68(19)
C8 C7 H7A 119.7
C6 C7 H7A 119.7
C7 C8 C9 119.73(19)
C7 C8 H8A 120.1
C9 C8 H8A 120.1
C10 C9 C8 119.80(19)
C10 C9 H9A 120.1
C8 C9 H9A 120.1
C9 C10 C5 120.86(17)
C9 C10 H10A 119.6
C5 C10 H10A 119.6
C12 N3 N4 109.41(14)
C12 N3 B1 128.53(14)
N4 N3 B1 122.06(13)
C14 N4 N3 106.95(13)
C14 N4 Ni1 133.24(12)
N3 N4 Ni1 118.64(11)
C12 C11 H11A 109.5
C12 C11 H11B 109.5
H11A C11 H11B 109.5
C12 C11 H11C 109.5
H11A C11 H11C 109.5
H11B C11 H11C 109.5
N3 C12 C13 107.79(15)
N3 C12 C11 123.92(16)
C13 C12 C11 128.26(16)
C12 C13 C14 106.39(16)
C12 C13 H13A 126.8
C14 C13 H13A 126.8
N4 C14 C13 109.45(15)
N4 C14 C15 122.81(15)
C13 C14 C15 127.74(16)
C16 C15 C20 118.88(17)
C16 C15 C14 121.71(16)
C20 C15 C14 119.41(17)
C17 C16 C15 120.46(19)
C17 C16 H16A 119.8
C15 C16 H16A 119.8
C18 C17 C16 120.5(2)
C18 C17 H17A 119.8
C16 C17 H17A 119.8
C17 C18 C19 119.64(19)
C17 C18 H18A 120.2
C19 C18 H18A 120.2
C18 C19 C20 120.3(2)
C18 C19 H19A 119.8
C20 C19 H19A 119.8
C15 C20 C19 120.2(2)
C15 C20 H20A 119.9
C19 C20 H20A 119.9
C22 N5 N6 110.52(14)
C22 N5 B1 134.33(15)
N6 N5 B1 113.70(14)
C24 N6 N5 105.98(14)
C22 C21 H21A 109.5
C22 C21 H21B 109.5
H21A C21 H21B 109.5
C22 C21 H21C 109.5
H21A C21 H21C 109.5
H21B C21 H21C 109.5
N5 C22 C23 107.20(16)
N5 C22 C21 124.69(16)
C23 C22 C21 128.11(17)
C22 C23 C24 105.78(16)
C22 C23 H23A 127.1
C24 C23 H23A 127.1
N6 C24 C23 110.50(16)
N6 C24 C25 119.97(17)
C23 C24 C25 129.52(17)
C30 C25 C26 118.17(18)
C30 C25 C24 121.33(18)
C26 C25 C24 120.50(19)
C27 C26 C25 120.6(2)
C27 C26 H26A 119.7
C25 C26 H26A 119.7
C28 C27 C26 120.4(2)
C28 C27 H27A 119.8
C26 C27 H27A 119.8
C27 C28 C29 120.1(2)
C27 C28 H28A 120.0
C29 C28 H28A 120.0
C28 C29 C30 119.7(2)
C28 C29 H29A 120.2
C30 C29 H29A 120.2
C25 C30 C29 121.0(2)
C25 C30 H30A 119.5
C29 C30 H30A 119.5
C31 S1 Ni1 111.22(6)
C32 C31 C36 119.98(15)
C32 C31 S1 119.85(13)
C36 C31 S1 120.16(13)
C33 C32 C31 118.50(16)
C33 C32 C37 119.21(16)
C31 C32 C37 122.23(15)
C34 C33 C32 122.47(16)
C34 C33 H33A 118.8
C32 C33 H33A 118.8
C33 C34 C35 117.86(16)
C33 C34 C40 121.62(17)
C35 C34 C40 120.51(16)
C36 C35 C34 122.35(17)
C36 C35 H35A 118.8
C34 C35 H35A 118.8
C35 C36 C31 118.75(16)
C35 C36 C43 119.06(16)
C31 C36 C43 122.19(16)
C32 C37 C39 109.79(15)
C32 C37 C38 113.31(15)
C39 C37 C38 110.72(16)
C32 C37 H37A 107.6
C39 C37 H37A 107.6
C38 C37 H37A 107.6
C37 C38 H38A 109.5
C37 C38 H38B 109.5
H38A C38 H38B 109.5
C37 C38 H38C 109.5
H38A C38 H38C 109.5
H38B C38 H38C 109.5
C37 C39 H39A 109.5
C37 C39 H39B 109.5
H39A C39 H39B 109.5
C37 C39 H39C 109.5
H39A C39 H39C 109.5
H39B C39 H39C 109.5
C34 C40 C41 111.52(17)
C34 C40 C42 111.02(16)
C41 C40 C42 110.60(17)
C34 C40 H40A 107.8
C41 C40 H40A 107.8
C42 C40 H40A 107.8
C40 C41 H41A 109.5
C40 C41 H41B 109.5
H41A C41 H41B 109.5
C40 C41 H41C 109.5
H41A C41 H41C 109.5
H41B C41 H41C 109.5
C40 C42 H42A 109.5
C40 C42 H42B 109.5
H42A C42 H42B 109.5
C40 C42 H42C 109.5
H42A C42 H42C 109.5
H42B C42 H42C 109.5
C36 C43 C45 110.52(16)
C36 C43 C44 112.75(16)
C45 C43 C44 110.81(16)
C36 C43 H43A 107.5
C45 C43 H43A 107.5
C44 C43 H43A 107.5
C43 C44 H44A 109.5
C43 C44 H44B 109.5
H44A C44 H44B 109.5
C43 C44 H44C 109.5
H44A C44 H44C 109.5
H44B C44 H44C 109.5
C43 C45 H45A 109.5
C43 C45 H45B 109.5
H45A C45 H45B 109.5
C43 C45 H45C 109.5
H45A C45 H45C 109.5
H45B C45 H45C 109.5
C46 N7 Ni1 170.67(15)
N7 C46 C47 177.3(2)
C46 C47 H47A 109.5
C46 C47 H47B 109.5
H47A C47 H47B 109.5
C46 C47 H47C 109.5
H47A C47 H47C 109.5
H47B C47 H47C 109.5
N8 C48 C49 179.0(3)
C48 C49 H49A 109.5
C48 C49 H49B 109.5
H49A C49 H49B 109.5
C48 C49 H49C 109.5
H49A C49 H49C 109.5
H49B C49 H49C 109.5

loop_
_geom_bond_atom_site_label_1
_geom_bond_atom_site_label_2
_geom_bond_distance
Ni1 N7 1.8496(15)
Ni1 N2 1.8859(14)
Ni1 N4 1.9335(14)
Ni1 S1 2.1954(5)
B1 N1 1.542(2)
B1 N3 1.553(2)
B1 N5 1.555(2)
B1 H1A 1.1200
N1 C2 1.356(2)
N1 N2 1.3785(19)
N2 C4 1.348(2)
C1 C2 1.495(2)
C1 H1B 0.9800
C1 H1C 0.9800
C1 H1D 0.9800
C2 C3 1.373(2)
C3 C4 1.400(2)
C3 H3A 0.9500
C4 C5 1.476(2)
C5 C6 1.391(3)
C5 C10 1.393(3)
C6 C7 1.387(3)
C6 H6A 0.9500
C7 C8 1.378(3)
C7 H7A 0.9500
C8 C9 1.388(3)
C8 H8A 0.9500
C9 C10 1.384(3)
C9 H9A 0.9500
C10 H10A 0.9500
N3 C12 1.356(2)
N3 N4 1.3759(19)
N4 C14 1.345(2)
C11 C12 1.494(2)
C11 H11A 0.9800
C11 H11B 0.9800
C11 H11C 0.9800
C12 C13 1.379(2)
C13 C14 1.392(2)
C13 H13A 0.9500
C14 C15 1.480(2)
C15 C16 1.389(3)
C15 C20 1.391(3)
C16 C17 1.387(3)
C16 H16A 0.9500
C17 C18 1.378(3)
C17 H17A 0.9500
C18 C19 1.379(3)
C18 H18A 0.9500
C19 C20 1.393(3)
C19 H19A 0.9500
C20 H20A 0.9500
N5 C22 1.364(2)
N5 N6 1.370(2)
N6 C24 1.338(2)
C21 C22 1.497(3)
C21 H21A 0.9800
C21 H21B 0.9800
C21 H21C 0.9800
C22 C23 1.377(3)
C23 C24 1.402(3)
C23 H23A 0.9500
C24 C25 1.473(3)
C25 C30 1.392(3)
C25 C26 1.398(3)
C26 C27 1.386(3)
C26 H26A 0.9500
C27 C28 1.375(4)
C27 H27A 0.9500
C28 C29 1.383(4)
C28 H28A 0.9500
C29 C30 1.393(3)
C29 H29A 0.9500
C30 H30A 0.9500
S1 C31 1.7801(17)
C31 C32 1.413(2)
C31 C36 1.417(2)
C32 C33 1.398(2)
C32 C37 1.519(2)
C33 C34 1.391(3)
C33 H33A 0.9500
C34 C35 1.393(3)
C34 C40 1.519(3)
C35 C36 1.392(2)
C35 H35A 0.9500
C36 C43 1.516(2)
C37 C39 1.528(3)
C37 C38 1.532(3)
C37 H37A 1.0000
C38 H38A 0.9800
C38 H38B 0.9800
C38 H38C 0.9800
C39 H39A 0.9800
C39 H39B 0.9800
C39 H39C 0.9800
C40 C41 1.526(3)
C40 C42 1.531(3)
C40 H40A 1.0000
C41 H41A 0.9800
C41 H41B 0.9800
C41 H41C 0.9800
C42 H42A 0.9800
C42 H42B 0.9800
C42 H42C 0.9800
C43 C45 1.527(3)
C43 C44 1.534(3)
C43 H43A 1.0000
C44 H44A 0.9800
C44 H44B 0.9800
C44 H44C 0.9800
C45 H45A 0.9800
C45 H45B 0.9800
C45 H45C 0.9800
N7 C46 1.137(2)
C46 C47 1.462(3)
C47 H47A 0.9800
C47 H47B 0.9800
C47 H47C 0.9800
N8 C48 1.138(3)
C48 C49 1.458(3)
C49 H49A 0.9800
C49 H49B 0.9800
C49 H49C 0.9800

loop_
_geom_torsion_atom_site_label_1
_geom_torsion_atom_site_label_2
_geom_torsion_atom_site_label_3
_geom_torsion_atom_site_label_4
_geom_torsion
N3 B1 N1 C2 -134.40(17)
N5 B1 N1 C2 103.73(19)
N3 B1 N1 N2 39.8(2)
N5 B1 N1 N2 -82.05(19)
C2 N1 N2 C4 0.96(18)
B1 N1 N2 C4 -174.22(15)
C2 N1 N2 Ni1 -172.86(11)
B1 N1 N2 Ni1 12.0(2)
N7 Ni1 N2 C4 10.3(15)
N4 Ni1 N2 C4 137.52(16)
S1 Ni1 N2 C4 -48.12(16)
N7 Ni1 N2 N1 -178(28)
N4 Ni1 N2 N1 -50.62(12)
S1 Ni1 N2 N1 123.73(12)
N2 N1 C2 C3 0.20(19)
B1 N1 C2 C3 175.05(16)
N2 N1 C2 C1 -179.06(16)
B1 N1 C2 C1 -4.2(3)
N1 C2 C3 C4 -1.2(2)
C1 C2 C3 C4 177.98(18)
N1 N2 C4 C3 -1.73(19)
Ni1 N2 C4 C3 170.83(13)
N1 N2 C4 C5 171.44(15)
Ni1 N2 C4 C5 -16.0(3)
C2 C3 C4 N2 1.8(2)
C2 C3 C4 C5 -171.11(17)
N2 C4 C5 C6 146.02(18)
C3 C4 C5 C6 -42.0(3)
N2 C4 C5 C10 -38.5(3)
C3 C4 C5 C10 133.42(19)
C10 C5 C6 C7 0.3(3)
C4 C5 C6 C7 175.85(18)
C5 C6 C7 C8 -0.1(3)
C6 C7 C8 C9 -0.3(3)
C7 C8 C9 C10 0.6(3)
C8 C9 C10 C5 -0.4(3)
C6 C5 C10 C9 0.0(3)
C4 C5 C10 C9 -175.53(17)
N1 B1 N3 C12 141.25(16)
N5 B1 N3 C12 -95.06(19)
N1 B1 N3 N4 -39.3(2)
N5 B1 N3 N4 84.35(18)
C12 N3 N4 C14 -1.20(18)
B1 N3 N4 C14 179.29(14)
C12 N3 N4 Ni1 168.06(11)
B1 N3 N4 Ni1 -11.46(19)
N7 Ni1 N4 C14 34.31(16)
N2 Ni1 N4 C14 -143.67(16)
S1 Ni1 N4 C14 159.1(3)
N7 Ni1 N4 N3 -131.53(12)
N2 Ni1 N4 N3 50.50(12)
S1 Ni1 N4 N3 -6.7(5)
N4 N3 C12 C13 1.12(18)
B1 N3 C12 C13 -179.41(16)
N4 N3 C12 C11 -176.82(15)
B1 N3 C12 C11 2.7(3)
N3 C12 C13 C14 -0.60(19)
C11 C12 C13 C14 177.22(17)
N3 N4 C14 C13 0.81(19)
Ni1 N4 C14 C13 -166.21(12)
N3 N4 C14 C15 -179.74(15)
Ni1 N4 C14 C15 13.2(3)
C12 C13 C14 N4 -0.1(2)
C12 C13 C14 C15 -179.56(17)
N4 C14 C15 C16 44.0(3)
C13 C14 C15 C16 -136.7(2)
N4 C14 C15 C20 -135.33(19)
C13 C14 C15 C20 44.0(3)
C20 C15 C16 C17 1.9(3)
C14 C15 C16 C17 -177.44(17)
C15 C16 C17 C18 -0.5(3)
C16 C17 C18 C19 -0.8(3)
C17 C18 C19 C20 0.6(4)
C16 C15 C20 C19 -2.0(3)
C14 C15 C20 C19 177.3(2)
C18 C19 C20 C15 0.8(4)
N1 B1 N5 C22 -19.7(3)
N3 B1 N5 C22 -141.26(18)
N1 B1 N5 N6 175.69(13)
N3 B1 N5 N6 54.18(18)
C22 N5 N6 C24 0.95(18)
B1 N5 N6 C24 169.23(14)
N6 N5 C22 C23 -1.26(19)
B1 N5 C22 C23 -166.18(17)
N6 N5 C22 C21 177.84(16)
B1 N5 C22 C21 12.9(3)
N5 C22 C23 C24 1.03(19)
C21 C22 C23 C24 -178.03(17)
N5 N6 C24 C23 -0.28(19)
N5 N6 C24 C25 -179.32(15)
C22 C23 C24 N6 -0.5(2)
C22 C23 C24 C25 178.45(18)
N6 C24 C25 C30 3.9(3)
C23 C24 C25 C30 -174.90(19)
N6 C24 C25 C26 -176.52(17)
C23 C24 C25 C26 4.6(3)
C30 C25 C26 C27 0.7(3)
C24 C25 C26 C27 -178.83(19)
C25 C26 C27 C28 -0.7(3)
C26 C27 C28 C29 0.3(4)
C27 C28 C29 C30 0.0(4)
C26 C25 C30 C29 -0.4(3)
C24 C25 C30 C29 179.12(19)
C28 C29 C30 C25 0.1(3)
N7 Ni1 S1 C31 1.07(8)
N2 Ni1 S1 C31 178.90(8)
N4 Ni1 S1 C31 -123.8(4)
Ni1 S1 C31 C32 -97.03(13)
Ni1 S1 C31 C36 84.15(14)
C36 C31 C32 C33 -1.7(2)
S1 C31 C32 C33 179.52(13)
C36 C31 C32 C37 -178.71(16)
S1 C31 C32 C37 2.5(2)
C31 C32 C33 C34 2.9(3)
C37 C32 C33 C34 -179.99(16)
C32 C33 C34 C35 -1.2(3)
C32 C33 C34 C40 179.58(17)
C33 C34 C35 C36 -1.7(3)
C40 C34 C35 C36 177.50(17)
C34 C35 C36 C31 2.8(3)
C34 C35 C36 C43 -177.52(17)
C32 C31 C36 C35 -1.1(3)
S1 C31 C36 C35 177.73(13)
C32 C31 C36 C43 179.29(16)
S1 C31 C36 C43 -1.9(2)
C33 C32 C37 C39 -77.1(2)
C31 C32 C37 C39 99.93(19)
C33 C32 C37 C38 47.3(2)
C31 C32 C37 C38 -135.70(18)
C33 C34 C40 C41 -115.0(2)
C35 C34 C40 C41 65.8(2)
C33 C34 C40 C42 121.1(2)
C35 C34 C40 C42 -58.0(2)
C35 C36 C43 C45 -83.0(2)
C31 C36 C43 C45 96.6(2)
C35 C36 C43 C44 41.6(2)
C31 C36 C43 C44 -138.75(18)
N2 Ni1 N7 C46 4(2)
N4 Ni1 N7 C46 -123.5(9)
S1 Ni1 N7 C46 62.0(9)
Ni1 N7 C46 C47 -8(5)
